data_2215518
loop_
_publ_author_name
'Huang, Peng-Mian'
'Deng, Yi'

_publ_section_title
;
 4-Amino-2,2,6,6-tetramethylpiperidin-1-ium chloride monohydrate
;
_journal_coeditor_code HB2551
_journal_issue 10
_journal_name_full 'Acta Crystallographica Section E'
_journal_page_first o4170
_journal_page_last o4170
_journal_paper_doi 10.1107/S1600536807046697
_journal_volume 63
_journal_year 2007
_chemical_formula_iupac 'C9 H21 N2 +, Cl -, H2 O'
_chemical_formula_moiety 'C9 H21 N2 +, Cl -, H2 O'
_chemical_formula_sum 'C9 H23 Cl N2 O'
_chemical_formula_weight 210.74
_chemical_melting_point_gt 523
_chemical_name_systematic
;
4-Amino-2,2,6,6-tetramethylpiperidin-1-ium chloride monohydrate
;
_space_group_IT_number 60
_symmetry_cell_setting orthorhombic
_symmetry_space_group_name_Hall '-P 2n 2ab'
_symmetry_space_group_name_H-M 'P b c n'
_atom_sites_solution_hydrogens geom
_atom_sites_solution_primary direct
_atom_sites_solution_secondary difmap
_audit_creation_method SHELXL-97
_cell_angle_alpha 90.00
_cell_angle_beta 90.00
_cell_angle_gamma 90.00
_cell_formula_units_Z 8
_cell_length_a 14.1959(9)
_cell_length_b 12.7099(7)
_cell_length_c 12.5451(6)
_cell_measurement_reflns_used 6541
_cell_measurement_temperature 113(2)
_cell_measurement_theta_max 27.9
_cell_measurement_theta_min 1.4
_cell_volume 2263.5(2)
_computing_cell_refinement 'CrystalClear (Rigaku/MSC, 2005)'
_computing_data_collection 'CrystalClear (Rigaku/MSC, 2005)'
_computing_data_reduction 'CrystalClear (Rigaku/MSC, 2005)'
_computing_molecular_graphics 'ORTEP-3 (Farrugia, 1997)'
_computing_publication_material 'CrystalStructure (Rigaku/MSC, 2005)'
_computing_structure_refinement 'SHELXL97 (Sheldrick, 1997)'
_computing_structure_solution 'SHELXS97 (Sheldrick, 1997)'
_diffrn_ambient_temperature 113(2)
_diffrn_detector_area_resol_mean 14.63
_diffrn_measured_fraction_theta_full 0.999
_diffrn_measured_fraction_theta_max 0.999
_diffrn_measurement_device_type 'Rigaku Saturn'
_diffrn_measurement_method \w
_diffrn_radiation_monochromator confocal
_diffrn_radiation_source 'rotating anode'
_diffrn_radiation_type MoK\a
_diffrn_radiation_wavelength 0.71070
_diffrn_reflns_av_R_equivalents 0.0304
_diffrn_reflns_av_sigmaI/netI 0.0147
_diffrn_reflns_limit_h_max 17
_diffrn_reflns_limit_h_min -18
_diffrn_reflns_limit_k_max 16
_diffrn_reflns_limit_k_min -16
_diffrn_reflns_limit_l_max 16
_diffrn_reflns_limit_l_min -16
_diffrn_reflns_number 26456
_diffrn_reflns_theta_full 27.87
_diffrn_reflns_theta_max 27.87
_diffrn_reflns_theta_min 2.15
_exptl_absorpt_coefficient_mu 0.307
_exptl_absorpt_correction_T_max 0.941
_exptl_absorpt_correction_T_min 0.898
_exptl_absorpt_correction_type multi-scan
_exptl_absorpt_process_details '(CrystalClear; Rigaku/MSC, 2005)'
_exptl_crystal_colour colorless
_exptl_crystal_density_diffrn 1.237
_exptl_crystal_density_method 'not measured'
_exptl_crystal_description prism
_exptl_crystal_F_000 928
_exptl_crystal_size_max 0.32
_exptl_crystal_size_mid 0.26
_exptl_crystal_size_min 0.20
_refine_diff_density_max 0.336
_refine_diff_density_min -0.172
_refine_ls_extinction_coef 0.0104(8)
_refine_ls_extinction_expression Fc^*^=kFc[1+0.001xFc^2^\l^3^/sin(2\q)]^-1/4^
_refine_ls_extinction_method 'SHELXL97 (Sheldrick, 1997)'
_refine_ls_goodness_of_fit_ref 1.151
_refine_ls_hydrogen_treatment mixed
_refine_ls_matrix_type full
_refine_ls_number_parameters 146
_refine_ls_number_reflns 2699
_refine_ls_number_restraints 0
_refine_ls_restrained_S_all 1.151
_refine_ls_R_factor_all 0.0365
_refine_ls_R_factor_gt 0.0359
_refine_ls_shift/su_max 0.001
_refine_ls_shift/su_mean 0.000
_refine_ls_structure_factor_coef Fsqd
_refine_ls_weighting_details 'calc w=1/[\s^2^(Fo^2^)+(0.0337P)^2^+1.133P] where P=(Fo^2^+2Fc^2^)/3'
_refine_ls_weighting_scheme calc
_refine_ls_wR_factor_gt 0.0850
_refine_ls_wR_factor_ref 0.0853
_reflns_number_gt 2672
_reflns_number_total 2699
_reflns_threshold_expression I>2\s(I)
_cod_data_source_file hb2551.cif
_cod_data_source_block I
_cod_depositor_comments
;
The following automatic conversions were performed:

'_chemical_melting_point' tag was changed to
'_chemical_melting_point_gt' since the value was specified 'more
than' ('>') a certain temperature. The value '>523' was changed to
'523' - it should be numeric and without a unit designator.

Automatic conversion script
Id: cif_fix_values 1646 2011-03-28 12:23:43Z adriana 

The following automatic conversions were performed:

'_chemical_melting_point' tag was changed to
'_chemical_melting_point_gt' since the value was specified 'more
than' ('>') a certain temperature. The value '>523' was changed to
'523' - it should be numeric and without a unit designator.

Automatic conversion script
Id: cif_fix_values 1715 2011-07-08 13:25:40Z adriana 
;
_cod_database_code 2215518
_cod_database_fobs_code 2215518

loop_
_symmetry_equiv_pos_as_xyz
'x, y, z'
'-x+1/2, y+1/2, z'
'x, -y, z+1/2'
'-x+1/2, -y+1/2, z+1/2'
'-x, -y, -z'
'x-1/2, -y-1/2, -z'
'-x, y, -z-1/2'
'x-1/2, y-1/2, -z-1/2'

loop_
_atom_site_type_symbol
_atom_site_label
_atom_site_fract_x
_atom_site_fract_y
_atom_site_fract_z
_atom_site_U_iso_or_equiv
_atom_site_adp_type
_atom_site_calc_flag
_atom_site_refinement_flags
_atom_site_occupancy
Cl Cl1 0.0000 0.64751(3) 0.2500 0.02249(13) Uani d S 1
Cl Cl2 0.5000 0.56016(3) 0.2500 0.01639(12) Uani d S 1
N N1 0.25307(7) 0.33787(8) 0.40843(8) 0.0111(2) Uani d . 1
H H1A 0.2197(11) 0.2761(14) 0.4188(13) 0.026(4) Uiso d . 1
H H1B 0.2920(11) 0.3283(12) 0.3533(13) 0.020(4) Uiso d . 1
N N2 0.35317(8) 0.65104(8) 0.44971(9) 0.0143(2) Uani d . 1
H H2C 0.3942(12) 0.6415(12) 0.3978(14) 0.020(4) Uiso d . 1
H H2D 0.3836(12) 0.6657(13) 0.5061(14) 0.025(4) Uiso d . 1
O O1 0.37732(7) 0.34651(8) 0.21798(8) 0.0200(2) Uani d . 1
H H1C 0.4126(13) 0.2927(15) 0.2264(14) 0.030 Uiso d . 1
H H1D 0.4113(13) 0.3976(15) 0.2268(14) 0.030 Uiso d . 1
C C1 0.31784(8) 0.35426(9) 0.50387(9) 0.0118(2) Uani d . 1
C C2 0.36764(8) 0.45990(9) 0.48955(9) 0.0125(2) Uani d . 1
H H2A 0.4132 0.4538 0.4301 0.015 Uiso calc R 1
H H2B 0.4038 0.4758 0.5551 0.015 Uiso calc R 1
C C3 0.30101(8) 0.55161(9) 0.46649(9) 0.0121(2) Uani d . 1
H H3 0.2575 0.5606 0.5286 0.015 Uiso calc R 1
C C4 0.24252(8) 0.52763(9) 0.36733(9) 0.0126(2) Uani d . 1
H H4A 0.2852 0.5226 0.3051 0.015 Uiso calc R 1
H H4B 0.1988 0.5869 0.3544 0.015 Uiso calc R 1
C C5 0.18539(8) 0.42568(9) 0.37562(9) 0.0124(2) Uani d . 1
C C6 0.38975(9) 0.26463(9) 0.50102(10) 0.0157(3) Uani d . 1
H H6A 0.3573 0.1973 0.5111 0.024 Uiso calc R 1
H H6B 0.4359 0.2746 0.5582 0.024 Uiso calc R 1
H H6C 0.4221 0.2646 0.4320 0.024 Uiso calc R 1
C C7 0.26345(9) 0.34794(9) 0.60886(9) 0.0154(3) Uani d . 1
H H7A 0.2233 0.4102 0.6163 0.023 Uiso calc R 1
H H7B 0.3080 0.3450 0.6685 0.023 Uiso calc R 1
H H7C 0.2242 0.2845 0.6091 0.023 Uiso calc R 1
C C8 0.14726(9) 0.39370(10) 0.26623(10) 0.0165(3) Uani d . 1
H H8A 0.1999 0.3833 0.2168 0.025 Uiso calc R 1
H H8B 0.1059 0.4493 0.2390 0.025 Uiso calc R 1
H H8C 0.1115 0.3281 0.2728 0.025 Uiso calc R 1
C C9 0.10232(9) 0.43610(10) 0.45239(10) 0.0166(3) Uani d . 1
H H9A 0.0752 0.3664 0.4659 0.025 Uiso calc R 1
H H9B 0.0543 0.4819 0.4208 0.025 Uiso calc R 1
H H9C 0.1242 0.4666 0.5197 0.025 Uiso calc R 1

loop_
_atom_site_aniso_label
_atom_site_aniso_U_11
_atom_site_aniso_U_22
_atom_site_aniso_U_33
_atom_site_aniso_U_12
_atom_site_aniso_U_13
_atom_site_aniso_U_23
Cl1 0.0233(2) 0.0148(2) 0.0293(3) 0.000 -0.00737(18) 0.000
Cl2 0.0156(2) 0.0194(2) 0.0141(2) 0.000 0.00074(14) 0.000
N1 0.0117(5) 0.0105(5) 0.0110(4) 0.0000(4) 0.0002(4) -0.0006(3)
N2 0.0153(5) 0.0109(5) 0.0166(5) -0.0014(4) -0.0005(4) 0.0000(4)
O1 0.0166(5) 0.0188(5) 0.0246(5) 0.0000(4) -0.0012(4) -0.0020(4)
C1 0.0135(5) 0.0113(5) 0.0106(5) 0.0005(4) -0.0014(4) 0.0003(4)
C2 0.0129(5) 0.0114(5) 0.0131(5) -0.0007(4) -0.0005(4) 0.0001(4)
C3 0.0136(5) 0.0104(5) 0.0124(5) -0.0004(4) 0.0007(4) -0.0001(4)
C4 0.0141(5) 0.0111(5) 0.0128(5) 0.0006(4) -0.0004(4) 0.0014(4)
C5 0.0116(5) 0.0115(5) 0.0140(5) 0.0026(4) -0.0008(4) 0.0007(4)
C6 0.0165(6) 0.0130(6) 0.0176(6) 0.0013(4) -0.0020(4) 0.0009(4)
C7 0.0188(6) 0.0158(6) 0.0115(5) -0.0008(5) 0.0006(5) 0.0015(4)
C8 0.0171(6) 0.0157(6) 0.0167(6) 0.0013(5) -0.0038(5) -0.0015(5)
C9 0.0130(5) 0.0167(6) 0.0200(6) 0.0009(4) 0.0022(5) -0.0001(5)

loop_
_atom_type_symbol
_atom_type_description
_atom_type_scat_dispersion_real
_atom_type_scat_dispersion_imag
_atom_type_scat_source
C C 0.0033 0.0016 'International Tables Vol C Tables 4.2.6.8 and 6.1.1.4'
H H 0.0000 0.0000 'International Tables Vol C Tables 4.2.6.8 and 6.1.1.4'
N N 0.0061 0.0033 'International Tables Vol C Tables 4.2.6.8 and 6.1.1.4'
O O 0.0106 0.0060 'International Tables Vol C Tables 4.2.6.8 and 6.1.1.4'
Cl Cl 0.1484 0.1585 'International Tables Vol C Tables 4.2.6.8 and 6.1.1.4'

loop_
_geom_angle_atom_site_label_1
_geom_angle_atom_site_label_2
_geom_angle_atom_site_label_3
_geom_angle
C1 N1 C5 119.39(9)
C1 N1 H1A 108.3(10)
C5 N1 H1A 109.6(10)
C1 N1 H1B 104.7(10)
C5 N1 H1B 106.2(10)
H1A N1 H1B 108.1(14)
C3 N2 H2C 108.6(10)
C3 N2 H2D 108.9(12)
H2C N2 H2D 108.0(15)
H1C O1 H1D 105.9(18)
N1 C1 C2 107.87(9)
N1 C1 C7 111.41(9)
C2 C1 C7 112.41(9)
N1 C1 C6 106.40(9)
C2 C1 C6 110.04(10)
C7 C1 C6 108.54(9)
C1 C2 C3 113.95(9)
C1 C2 H2A 108.8
C3 C2 H2A 108.8
C1 C2 H2B 108.8
C3 C2 H2B 108.8
H2A C2 H2B 107.7
N2 C3 C4 109.07(9)
N2 C3 C2 111.62(9)
C4 C3 C2 109.78(9)
N2 C3 H3 108.8
C4 C3 H3 108.8
C2 C3 H3 108.8
C3 C4 C5 113.67(9)
C3 C4 H4A 108.8
C5 C4 H4A 108.8
C3 C4 H4B 108.8
C5 C4 H4B 108.8
H4A C4 H4B 107.7
C9 C5 N1 112.24(9)
C9 C5 C8 108.37(10)
N1 C5 C8 105.65(9)
C9 C5 C4 112.21(10)
N1 C5 C4 107.64(9)
C8 C5 C4 110.55(9)
C1 C6 H6A 109.5
C1 C6 H6B 109.5
H6A C6 H6B 109.5
C1 C6 H6C 109.5
H6A C6 H6C 109.5
H6B C6 H6C 109.5
C1 C7 H7A 109.5
C1 C7 H7B 109.5
H7A C7 H7B 109.5
C1 C7 H7C 109.5
H7A C7 H7C 109.5
H7B C7 H7C 109.5
C5 C8 H8A 109.5
C5 C8 H8B 109.5
H8A C8 H8B 109.5
C5 C8 H8C 109.5
H8A C8 H8C 109.5
H8B C8 H8C 109.5
C5 C9 H9A 109.5
C5 C9 H9B 109.5
H9A C9 H9B 109.5
C5 C9 H9C 109.5
H9A C9 H9C 109.5
H9B C9 H9C 109.5

loop_
_geom_bond_atom_site_label_1
_geom_bond_atom_site_label_2
_geom_bond_distance
N1 C1 1.5240(14)
N1 C5 1.5290(14)
N1 H1A 0.926(18)
N1 H1B 0.894(17)
N2 C3 1.4798(15)
N2 H2C 0.882(18)
N2 H2D 0.850(18)
O1 H1C 0.854(19)
O1 H1D 0.817(19)
C1 C2 1.5281(15)
C1 C7 1.5287(16)
C1 C6 1.5301(16)
C2 C3 1.5288(16)
C2 H2A 0.9900
C2 H2B 0.9900
C3 C4 1.5264(16)
C3 H3 1.0000
C4 C5 1.5322(16)
C4 H4A 0.9900
C4 H4B 0.9900
C5 C9 1.5283(16)
C5 C8 1.5302(16)
C6 H6A 0.9800
C6 H6B 0.9800
C6 H6C 0.9800
C7 H7A 0.9800
C7 H7B 0.9800
C7 H7C 0.9800
C8 H8A 0.9800
C8 H8B 0.9800
C8 H8C 0.9800
C9 H9A 0.9800
C9 H9B 0.9800
C9 H9C 0.9800

loop_
_geom_hbond_atom_site_label_D
_geom_hbond_atom_site_label_H
_geom_hbond_atom_site_label_A
_geom_hbond_site_symmetry_A
_geom_hbond_distance_DH
_geom_hbond_distance_HA
_geom_hbond_distance_DA
_geom_hbond_angle_DHA
O1 H1D Cl2 . 0.817(19) 2.44(2) 3.2509(11) 174.7(17)
O1 H1C Cl1 2_545 0.854(19) 2.244(19) 3.0971(11) 177.7(17)
N2 H2C Cl2 . 0.882(18) 2.601(18) 3.4577(11) 164.2(13)
N1 H1B O1 . 0.894(17) 2.098(17) 2.9718(14) 165.6(14)
N1 H1A N2 2_545 0.926(18) 1.935(18) 2.8602(14) 176.1(15)

loop_
_geom_torsion_atom_site_label_1
_geom_torsion_atom_site_label_2
_geom_torsion_atom_site_label_3
_geom_torsion_atom_site_label_4
_geom_torsion
C5 N1 C1 C2 -50.01(13)
C5 N1 C1 C7 73.82(12)
C5 N1 C1 C6 -168.06(9)
N1 C1 C2 C3 51.43(12)
C7 C1 C2 C3 -71.78(13)
C6 C1 C2 C3 167.12(9)
C1 C2 C3 N2 -178.05(9)
C1 C2 C3 C4 -56.98(13)
N2 C3 C4 C5 179.86(9)
C2 C3 C4 C5 57.27(13)
C1 N1 C5 C9 -73.64(13)
C1 N1 C5 C8 168.44(10)
C1 N1 C5 C4 50.30(13)
C3 C4 C5 C9 71.93(12)
C3 C4 C5 N1 -52.03(12)
C3 C4 C5 C8 -166.96(10)

loop_
_cod_related_entry_id
_cod_related_entry_database
_cod_related_entry_code
1 ChemSpider 26231195
